data_7101829
loop_
_publ_author_name
'Li, Jian-Rong'
'Tao, Ying'
'Yu, Qun'
'Bu, Xian-He'

_publ_section_title
;
 A pcu-type metal-organic framework with spindle [Zn7(OH)8]6+ cluster
 as secondary building units.
;
_journal_issue 15
_journal_name_full 'Chemical communications (Cambridge, England)'
_journal_page_first 1527
_journal_page_last 1529
_journal_paper_doi 10.1039/b615675d
_journal_year 2007
_chemical_formula_moiety 'C16 H8 N2'
_chemical_formula_sum 'C16 H8 N2'
_chemical_formula_weight 228.24
_chemical_name_systematic
;
?
;
_space_group_IT_number 2
_symmetry_cell_setting triclinic
_symmetry_space_group_name_Hall '-P 1'
_symmetry_space_group_name_H-M 'P -1'
_atom_sites_solution_hydrogens geom
_atom_sites_solution_primary direct
_atom_sites_solution_secondary difmap
_audit_creation_method SHELXL-97
_cell_angle_alpha 72.177(4)
_cell_angle_beta 78.528(5)
_cell_angle_gamma 89.785(5)
_cell_formula_units_Z 1
_cell_length_a 3.7987(9)
_cell_length_b 8.398(2)
_cell_length_c 9.104(2)
_cell_measurement_reflns_used 264
_cell_measurement_temperature 293(2)
_cell_measurement_theta_max 26.33
_cell_measurement_theta_min 2.40
_cell_volume 270.45(11)
_computing_cell_refinement SMART
_computing_data_collection 'SMART (Bruker, 1998)'
_computing_data_reduction 'SAINT (Bruker, 1998)'
_computing_molecular_graphics 'SHELXTL (Bruker, 1998)'
_computing_publication_material SHELXTL
_computing_structure_refinement SHELXL-97
_computing_structure_solution 'SHELXS-97 (Sheldrick, 1997)'
_diffrn_ambient_temperature 293(2)
_diffrn_measured_fraction_theta_full 0.962
_diffrn_measured_fraction_theta_max 0.883
_diffrn_measurement_device_type 'Bruker Smart 1000 CCD area detector'
_diffrn_measurement_method '\f and \w scans'
_diffrn_radiation_monochromator graphite
_diffrn_radiation_source 'fine-focus sealed tube'
_diffrn_radiation_type MoK\a
_diffrn_radiation_wavelength 0.71073
_diffrn_reflns_av_R_equivalents 0.0284
_diffrn_reflns_av_sigmaI/netI 0.0694
_diffrn_reflns_limit_h_max 3
_diffrn_reflns_limit_h_min -4
_diffrn_reflns_limit_k_max 11
_diffrn_reflns_limit_k_min -11
_diffrn_reflns_limit_l_max 8
_diffrn_reflns_limit_l_min -12
_diffrn_reflns_number 1671
_diffrn_reflns_theta_full 25.00
_diffrn_reflns_theta_max 28.23
_diffrn_reflns_theta_min 2.40
_diffrn_standards_decay_% 0
_diffrn_standards_number 0
_exptl_absorpt_coefficient_mu 0.084
_exptl_absorpt_correction_T_max 1.000
_exptl_absorpt_correction_T_min 0.9833
_exptl_absorpt_correction_type multi-scan
_exptl_absorpt_process_details SADABS
_exptl_crystal_colour yellow
_exptl_crystal_density_diffrn 1.401
_exptl_crystal_density_method 'not measured'
_exptl_crystal_description plate
_exptl_crystal_F_000 118
_exptl_crystal_size_max 0.20
_exptl_crystal_size_mid 0.10
_exptl_crystal_size_min 0.10
_refine_diff_density_max 0.197
_refine_diff_density_min -0.202
_refine_diff_density_rms 0.050
_refine_ls_extinction_method none
_refine_ls_goodness_of_fit_ref 0.997
_refine_ls_hydrogen_treatment constr
_refine_ls_matrix_type full
_refine_ls_number_parameters 82
_refine_ls_number_reflns 1167
_refine_ls_number_restraints 0
_refine_ls_restrained_S_all 0.997
_refine_ls_R_factor_all 0.0947
_refine_ls_R_factor_gt 0.0551
_refine_ls_shift/su_max 0.002
_refine_ls_shift/su_mean 0.000
_refine_ls_structure_factor_coef Fsqd
_refine_ls_weighting_details 'calc w=1/[\s^2^(Fo^2^)+(0.0400P)^2^] where P=(Fo^2^+2Fc^2^)/3'
_refine_ls_weighting_scheme calc
_refine_ls_wR_factor_gt 0.0946
_refine_ls_wR_factor_ref 0.1092
_reflns_number_gt 732
_reflns_number_total 1167
_reflns_threshold_expression I>2\s(I)
_cod_data_source_file b615675d.txt
_cod_data_source_block DCA
_cod_depositor_comments
;
The following automatic conversions were performed:
'_symmetry_cell_setting' value 'Triclinic' changed to 'triclinic'
according to '/home/saulius/struct/CIF-dictionaries/cif_core.dic'
dictionary named 'cif_core.dic' version 2.4.1 from 2010-06-29.

Automatic conversion script
Id: cif_fix_enum 1527 2010-12-29 10:47:43Z saulius 
;
_cod_original_sg_symbol_H-M P-1
_cod_database_code 7101829

loop_
_symmetry_equiv_pos_as_xyz
'x, y, z'
'-x, -y, -z'

loop_
_atom_site_label
_atom_site_type_symbol
_atom_site_fract_x
_atom_site_fract_y
_atom_site_fract_z
_atom_site_U_iso_or_equiv
_atom_site_adp_type
_atom_site_occupancy
_atom_site_symmetry_multiplicity
_atom_site_calc_flag
_atom_site_refinement_flags
N1 N 0.6782(5) 0.8093(2) 0.2342(2) 0.0273(5) Uani 1 1 d .
C1 C 0.6243(5) 0.7239(2) 0.1677(2) 0.0177(4) Uani 1 1 d .
C2 C 0.5588(5) 0.6093(2) 0.0822(2) 0.0171(5) Uani 1 1 d .
C3 C 0.3527(5) 0.4576(2) 0.1657(2) 0.0172(4) Uani 1 1 d .
C4 C 0.2033(5) 0.4124(2) 0.3302(2) 0.0192(5) Uani 1 1 d .
H4A H 0.2431 0.4838 0.3865 0.023 Uiso 1 1 calc R
C5 C 0.0029(5) 0.2657(2) 0.4061(2) 0.0203(5) Uani 1 1 d .
H5A H -0.0946 0.2380 0.5135 0.024 Uiso 1 1 calc R
C6 C -0.0579(5) 0.1550(2) 0.3222(2) 0.0201(5) Uani 1 1 d .
H6A H -0.1961 0.0553 0.3752 0.024 Uiso 1 1 calc R
C7 C 0.0828(5) 0.1924(2) 0.1653(2) 0.0194(5) Uani 1 1 d .
H7A H 0.0433 0.1176 0.1124 0.023 Uiso 1 1 calc R
C8 C 0.2909(5) 0.3460(2) 0.0814(2) 0.0170(5) Uani 1 1 d .

loop_
_atom_site_aniso_label
_atom_site_aniso_U_11
_atom_site_aniso_U_22
_atom_site_aniso_U_33
_atom_site_aniso_U_23
_atom_site_aniso_U_13
_atom_site_aniso_U_12
N1 0.0327(11) 0.0243(10) 0.0211(10) -0.0035(8) -0.0026(8) -0.0054(8)
C1 0.0171(11) 0.0188(10) 0.0109(10) 0.0030(8) -0.0003(8) -0.0026(8)
C2 0.0197(11) 0.0155(10) 0.0175(11) -0.0050(8) -0.0074(8) 0.0038(8)
C3 0.0185(11) 0.0156(10) 0.0183(11) -0.0047(8) -0.0067(8) 0.0037(8)
C4 0.0214(11) 0.0192(11) 0.0165(11) -0.0055(9) -0.0030(9) 0.0020(9)
C5 0.0219(11) 0.0195(10) 0.0162(11) -0.0014(8) -0.0028(8) 0.0025(9)
C6 0.0200(11) 0.0147(10) 0.0208(12) 0.0006(8) -0.0030(9) -0.0011(8)
C7 0.0220(11) 0.0160(11) 0.0211(12) -0.0054(9) -0.0070(9) 0.0023(9)
C8 0.0173(11) 0.0155(10) 0.0176(11) -0.0029(8) -0.0056(8) 0.0020(8)

loop_
_atom_type_symbol
_atom_type_description
_atom_type_scat_dispersion_real
_atom_type_scat_dispersion_imag
_atom_type_scat_source
C C 0.0033 0.0016 'International Tables Vol C Tables 4.2.6.8 and 6.1.1.4'
H H 0.0000 0.0000 'International Tables Vol C Tables 4.2.6.8 and 6.1.1.4'
N N 0.0061 0.0033 'International Tables Vol C Tables 4.2.6.8 and 6.1.1.4'

loop_
_geom_angle_atom_site_label_1
_geom_angle_atom_site_label_2
_geom_angle_atom_site_label_3
_geom_angle
_geom_angle_site_symmetry_1
_geom_angle_site_symmetry_3
N1 C1 C2 178.7(2) . .
C3 C2 C8 122.53(17) . 2_665
C3 C2 C1 118.92(18) . .
C8 C2 C1 118.55(17) 2_665 .
C2 C3 C4 122.54(18) . .
C2 C3 C8 118.57(18) . .
C4 C3 C8 118.89(18) . .
C5 C4 C3 120.74(19) . .
C5 C4 H4A 119.6 . .
C3 C4 H4A 119.6 . .
C4 C5 C6 120.27(19) . .
C4 C5 H5A 119.9 . .
C6 C5 H5A 119.9 . .
C7 C6 C5 120.97(19) . .
C7 C6 H6A 119.5 . .
C5 C6 H6A 119.5 . .
C6 C7 C8 120.32(18) . .
C6 C7 H7A 119.8 . .
C8 C7 H7A 119.8 . .
C2 C8 C3 118.90(17) 2_665 .
C2 C8 C7 122.30(18) 2_665 .
C3 C8 C7 118.80(18) . .

loop_
_geom_bond_atom_site_label_1
_geom_bond_atom_site_label_2
_geom_bond_distance
_geom_bond_site_symmetry_2
N1 C1 1.113(2) .
C1 C2 1.460(3) .
C2 C3 1.411(3) .
C2 C8 1.417(3) 2_665
C3 C4 1.422(3) .
C3 C8 1.427(3) .
C4 C5 1.361(3) .
C4 H4A 0.9300 .
C5 C6 1.417(3) .
C5 H5A 0.9300 .
C6 C7 1.359(3) .
C6 H6A 0.9300 .
C7 C8 1.427(3) .
C7 H7A 0.9300 .
C8 C2 1.417(3) 2_665

loop_
_geom_torsion_atom_site_label_1
_geom_torsion_atom_site_label_2
_geom_torsion_atom_site_label_3
_geom_torsion_atom_site_label_4
_geom_torsion
_geom_torsion_site_symmetry_1
_geom_torsion_site_symmetry_4
N1 C1 C2 C3 70(10) . .
N1 C1 C2 C8 -109(10) . 2_665
C8 C2 C3 C4 179.67(17) 2_665 .
C1 C2 C3 C4 0.5(3) . .
C8 C2 C3 C8 -0.6(3) 2_665 .
C1 C2 C3 C8 -179.81(17) . .
C2 C3 C4 C5 179.32(19) . .
C8 C3 C4 C5 -0.4(3) . .
C3 C4 C5 C6 0.4(3) . .
C4 C5 C6 C7 0.3(3) . .
C5 C6 C7 C8 -1.0(3) . .
C2 C3 C8 C2 0.6(3) . 2_665
C4 C3 C8 C2 -179.68(17) . 2_665
C2 C3 C8 C7 179.96(17) . .
C4 C3 C8 C7 -0.3(3) . .
C6 C7 C8 C2 -179.66(18) . 2_665
C6 C7 C8 C3 1.0(3) . .
